data_1010971
loop_
_publ_author_name
'Aminoff, G'

_publ_section_title
;
Lattice Dimensions of the Mineral Armanganite.
;
_journal_coden_ASTM KSVHAO
_journal_name_full
;
Kunglia Svenska Vetenskaps Akademiens Handlingar
;
_journal_page_first 19
_journal_page_last 20
_journal_volume 11
_journal_year 1933
_chemical_compound_source 'from Langbanshyttan'
_chemical_formula_structural 'Mn3 As2 O6'
_chemical_formula_sum 'As2 Mn3 O6'
_chemical_name_mineral Armangite
_chemical_name_systematic 'Trimanganese diarsenic hexaoxide'
_cell_angle_alpha 90
_cell_angle_beta 90
_cell_angle_gamma 120
_cell_formula_units_Z 9
_cell_length_a 13.44
_cell_length_b 13.44
_cell_length_c 8.72
_cell_volume 1364.1
_exptl_crystal_density_meas 4.23
_cod_database_code 1010971

loop_
_atom_site_label
_atom_site_fract_x
_atom_site_fract_y
_atom_site_fract_z
? ? ? ?
